data_7049709
loop_
_publ_author_name
'Zhu, Li-Na'
'Deng, Zhao-Peng'
'Ng, Seik Weng'
'Huo, Li-Hua'
'Gao, Shan'

_publ_section_title
;
 Cd(ii) coordination polymers constructed from bis(pyridyl) ligands with
 an asymmetric spacer in chelating mode and diverse organic
 dicarboxylates: syntheses, structural evolutions and properties.
;
_journal_issue 22
_journal_name_full 'Dalton transactions (Cambridge, England : 2003)'
_journal_page_first 7589
_journal_page_last 7601
_journal_paper_doi 10.1039/c9dt00840c
_journal_volume 48
_journal_year 2019
_chemical_formula_moiety 'Cd (C15 H20 N4) (C4 H2 O4)'
_chemical_formula_sum 'C19 H22 Cd N4 O4'
_chemical_formula_weight 482.80
_space_group_crystal_system monoclinic
_space_group_IT_number 15
_space_group_name_Hall '-C 2yc'
_space_group_name_H-M_alt 'C 1 2/c 1'
_symmetry_space_group_name_Hall '-C 2yc'
_symmetry_space_group_name_H-M 'C 1 2/c 1'
_atom_sites_solution_hydrogens geom
_audit_creation_method SHELXL-2018/3
_audit_update_record
;
2019-04-01 deposited with the CCDC.    2019-04-14 downloaded from the CCDC.
;
_cell_angle_alpha 90
_cell_angle_beta 98.380(4)
_cell_angle_gamma 90
_cell_formula_units_Z 4
_cell_length_a 9.6196(4)
_cell_length_b 15.3906(7)
_cell_length_c 13.5675(6)
_cell_measurement_reflns_used 1892
_cell_measurement_temperature 295(2)
_cell_measurement_theta_max 29.8620
_cell_measurement_theta_min 3.9890
_cell_volume 1987.24(15)
_computing_cell_refinement
;
CrysAlis Pro (Agilent, 2013)
;
_computing_data_collection
;
CrysAlis Pro (Agilent, 2013)
;
_computing_data_reduction
;
CrysAlis Pro (Agilent, 2013)
;
_computing_molecular_graphics '(K. Brandenburg, Diamond 3.1, 2009)'
_computing_publication_material '(K. Brandenburg, Diamond 3.1, 2009)'
_computing_structure_refinement 'SHELXL-2018/3 (Sheldrick, 2018)'
_diffrn_ambient_temperature 295(2)
_diffrn_detector_area_resol_mean 16.1954
_diffrn_measured_fraction_theta_full 0.997
_diffrn_measured_fraction_theta_max 0.869
_diffrn_measurement_device_type 'Xcalibur, Eos'
_diffrn_measurement_method '\w scans'
_diffrn_radiation_type MoK\a
_diffrn_radiation_wavelength 0.71073
_diffrn_reflns_av_R_equivalents 0.0194
_diffrn_reflns_av_unetI/netI 0.0352
_diffrn_reflns_Laue_measured_fraction_full 0.997
_diffrn_reflns_Laue_measured_fraction_max 0.869
_diffrn_reflns_limit_h_max 13
_diffrn_reflns_limit_h_min -13
_diffrn_reflns_limit_k_max 21
_diffrn_reflns_limit_k_min -9
_diffrn_reflns_limit_l_max 19
_diffrn_reflns_limit_l_min -18
_diffrn_reflns_number 4804
_diffrn_reflns_point_group_measured_fraction_full 0.997
_diffrn_reflns_point_group_measured_fraction_max 0.869
_diffrn_reflns_theta_full 25.242
_diffrn_reflns_theta_max 30.019
_diffrn_reflns_theta_min 3.696
_diffrn_source 'Enhance (Mo) X-ray Source'
_exptl_absorpt_coefficient_mu 1.131
_exptl_absorpt_correction_T_max 1.00000
_exptl_absorpt_correction_T_min 0.87954
_exptl_absorpt_correction_type multi-scan
_exptl_absorpt_process_details
; 
CrysAlis Pro (Agilent, 2013)
Empirical absorption correction using spherical harmonics,
 implemented in SCALE3 ABSPACK scaling algorithm. 
;
_exptl_crystal_colour colorless
_exptl_crystal_density_diffrn 1.614
_exptl_crystal_description prism
_exptl_crystal_F_000 976
_exptl_crystal_size_max 0.190
_exptl_crystal_size_mid 0.160
_exptl_crystal_size_min 0.140
_refine_diff_density_max 0.540
_refine_diff_density_min -0.671
_refine_diff_density_rms 0.075
_refine_ls_extinction_method none
_refine_ls_goodness_of_fit_ref 1.016
_refine_ls_hydrogen_treatment constr
_refine_ls_matrix_type full
_refine_ls_number_parameters 142
_refine_ls_number_reflns 2526
_refine_ls_number_restraints 0
_refine_ls_restrained_S_all 1.016
_refine_ls_R_factor_all 0.0353
_refine_ls_R_factor_gt 0.0301
_refine_ls_shift/su_max 0.002
_refine_ls_shift/su_mean 0.000
_refine_ls_structure_factor_coef Fsqd
_refine_ls_weighting_details 'w=1/[\s^2^(Fo^2^)+(0.0384P)^2^+1.4737P] where P=(Fo^2^+2Fc^2^)/3'
_refine_ls_weighting_scheme calc
_refine_ls_wR_factor_gt 0.0732
_refine_ls_wR_factor_ref 0.0765
_reflns_Friedel_coverage 0.000
_reflns_number_gt 2288
_reflns_number_total 2526
_reflns_threshold_expression 'I > 2\s(I)'
_cod_data_source_file c9dt00840c2.cif
_cod_data_source_block D10101
_cod_depositor_comments 'Adding full bibliography for 7049708--7049720.cif.'
_cod_database_code 7049709
_shelx_shelxl_version_number 2018/3
_shelx_space_group_comment
;
The symmetry employed for this shelxl refinement is uniquely defined
by the following loop, which should always be used as a source of
symmetry information in preference to the above space-group names.
They are only intended as comments.
;
_shelx_estimated_absorpt_t_min 0.814
_shelx_estimated_absorpt_t_max 0.858

loop_
_space_group_symop_operation_xyz
'x, y, z'
'x, -y, z+1/2'
'x+1/2, y+1/2, z'
'x+1/2, -y+1/2, z+1/2'
'-x, -y, -z'
'-x, y, -z-1/2'
'-x+1/2, -y+1/2, -z'
'-x+1/2, y+1/2, -z-1/2'

loop_
_atom_site_label
_atom_site_type_symbol
_atom_site_fract_x
_atom_site_fract_y
_atom_site_fract_z
_atom_site_U_iso_or_equiv
_atom_site_adp_type
_atom_site_occupancy
_atom_site_site_symmetry_order
_atom_site_calc_flag
_atom_site_refinement_flags_posn
_atom_site_refinement_flags_adp
_atom_site_refinement_flags_occupancy
_atom_site_disorder_assembly
_atom_site_disorder_group
Cd1 Cd 0.500000 0.60243(2) 0.750000 0.02816(9) Uani 1 2 d S T P . .
O1 O 0.26281(19) 0.60104(14) 0.75781(16) 0.0450(5) Uani 1 1 d . . . . .
O2 O 0.1942(2) 0.65705(17) 0.60761(17) 0.0602(7) Uani 1 1 d . . . . .
N1 N 0.4698(2) 0.48497(14) 0.63494(15) 0.0321(4) Uani 1 1 d . . . . .
N2 N 0.5146(3) 0.27491(16) 0.35978(17) 0.0510(7) Uani 1 1 d . . . . .
H2 H 0.602161 0.266543 0.387352 0.061 Uiso 0.289(6) 1 calc R U P A -1
H2' H 0.594643 0.285944 0.397993 0.061 Uiso 0.211(6) 1 calc R U P A -2
C1 C 0.5252(12) 0.1089(4) 0.3512(6) 0.074(3) Uani 0.289(6) 1 d . . P A -1
H1A H 0.492653 0.058035 0.313839 0.111 Uiso 0.289(6) 1 calc R U P A -1
H1B H 0.625761 0.112111 0.357096 0.111 Uiso 0.289(6) 1 calc R U P A -1
H1C H 0.497966 0.105700 0.416434 0.111 Uiso 0.289(6) 1 calc R U P A -1
C2 C 0.4582(11) 0.1925(4) 0.2957(5) 0.067(3) Uani 0.577(11) 1 d . . P A -1
H2A H 0.356566 0.189792 0.289189 0.081 Uiso 0.577(11) 1 calc R U P A -1
H2B H 0.484870 0.196229 0.229615 0.081 Uiso 0.577(11) 1 calc R U P A -1
C1' C 0.5252(12) 0.1089(4) 0.3512(6) 0.074(3) Uani 0.211(6) 1 d . . P A -2
H1'1 H 0.552962 0.061762 0.312008 0.111 Uiso 0.211(6) 1 calc R U P A -2
H1'2 H 0.577303 0.106128 0.417123 0.111 Uiso 0.211(6) 1 calc R U P A -2
H1'3 H 0.426581 0.104537 0.354964 0.111 Uiso 0.211(6) 1 calc R U P A -2
C2' C 0.5581(8) 0.2036(4) 0.2981(4) 0.031(2) Uani 0.423(11) 1 d . . P A -2
H2'1 H 0.657581 0.208396 0.293641 0.037 Uiso 0.423(11) 1 calc R U P A -2
H2'2 H 0.506319 0.206801 0.231260 0.037 Uiso 0.423(11) 1 calc R U P A -2
C3 C 0.4193(4) 0.2680(2) 0.4358(2) 0.0545(8) Uani 1 1 d . . . . .
H3A H 0.438554 0.214462 0.472907 0.065 Uiso 1 1 calc R U . . .
H3B H 0.322733 0.266019 0.402976 0.065 Uiso 1 1 calc R U . . .
C4 C 0.4372(3) 0.34314(18) 0.50597(19) 0.0377(6) Uani 1 1 d . . . . .
C5 C 0.5535(3) 0.3511(2) 0.5772(2) 0.0462(7) Uani 1 1 d . . . . .
H5 H 0.622965 0.308574 0.583748 0.055 Uiso 1 1 calc R U . . .
C6 C 0.5662(3) 0.4226(2) 0.6390(2) 0.0455(7) Uani 1 1 d . . . . .
H6 H 0.646403 0.427515 0.686050 0.055 Uiso 1 1 calc R U . . .
C7 C 0.3571(3) 0.4764(2) 0.5670(2) 0.0403(6) Uani 1 1 d . . . . .
H7 H 0.288225 0.519153 0.562761 0.048 Uiso 1 1 calc R U . . .
C8 C 0.3372(3) 0.4072(2) 0.5023(2) 0.0458(7) Uani 1 1 d . . . . .
H8 H 0.255857 0.403782 0.456086 0.055 Uiso 1 1 calc R U . . .
C9 C 0.1720(3) 0.62895(19) 0.6898(2) 0.0383(6) Uani 1 1 d . . . . .
C10 C 0.0217(3) 0.6272(2) 0.7081(2) 0.0463(7) Uani 1 1 d . . . . .
H10 H -0.046625 0.625952 0.652056 0.056 Uiso 1 1 calc R U . . .

loop_
_atom_site_aniso_label
_atom_site_aniso_U_11
_atom_site_aniso_U_22
_atom_site_aniso_U_33
_atom_site_aniso_U_23
_atom_site_aniso_U_13
_atom_site_aniso_U_12
Cd1 0.02255(13) 0.02647(14) 0.03681(15) 0.000 0.00880(9) 0.000
O1 0.0205(9) 0.0639(15) 0.0507(11) 0.0059(10) 0.0056(8) 0.0023(8)
O2 0.0523(13) 0.0731(17) 0.0607(14) 0.0202(13) 0.0262(11) 0.0252(12)
N1 0.0319(10) 0.0323(11) 0.0326(10) -0.0008(9) 0.0060(8) 0.0027(9)
N2 0.092(2) 0.0317(12) 0.0314(11) -0.0016(10) 0.0167(12) 0.0143(13)
C1 0.143(9) 0.027(3) 0.054(4) 0.003(3) 0.022(5) 0.014(4)
C2 0.112(8) 0.037(3) 0.067(4) -0.016(3) 0.060(4) -0.024(4)
C1' 0.143(9) 0.027(3) 0.054(4) 0.003(3) 0.022(5) 0.014(4)
C2' 0.038(4) 0.028(3) 0.026(3) 0.005(2) -0.001(2) 0.002(3)
C3 0.089(3) 0.0347(16) 0.0418(16) -0.0016(13) 0.0164(16) -0.0170(16)
C4 0.0538(16) 0.0322(13) 0.0302(12) -0.0001(11) 0.0161(11) -0.0097(12)
C5 0.0585(18) 0.0364(15) 0.0424(15) -0.0029(13) 0.0029(13) 0.0156(14)
C6 0.0454(16) 0.0471(16) 0.0408(15) -0.0074(13) -0.0050(12) 0.0138(14)
C7 0.0318(13) 0.0488(17) 0.0405(14) -0.0029(13) 0.0062(11) 0.0050(12)
C8 0.0345(15) 0.059(2) 0.0431(15) -0.0081(14) 0.0028(12) -0.0054(13)
C9 0.0277(12) 0.0404(15) 0.0483(15) -0.0001(13) 0.0111(11) 0.0067(11)
C10 0.0237(12) 0.070(2) 0.0444(15) 0.0033(15) 0.0023(11) 0.0072(13)

loop_
_atom_type_symbol
_atom_type_description
_atom_type_scat_dispersion_real
_atom_type_scat_dispersion_imag
_atom_type_scat_source
C C 0.0033 0.0016 'International Tables Vol C Tables 4.2.6.8 and 6.1.1.4'
H H 0.0000 0.0000 'International Tables Vol C Tables 4.2.6.8 and 6.1.1.4'
N N 0.0061 0.0033 'International Tables Vol C Tables 4.2.6.8 and 6.1.1.4'
O O 0.0106 0.0060 'International Tables Vol C Tables 4.2.6.8 and 6.1.1.4'
Cd Cd -0.8075 1.2024 'International Tables Vol C Tables 4.2.6.8 and 6.1.1.4'

loop_
_geom_angle_atom_site_label_1
_geom_angle_atom_site_label_2
_geom_angle_atom_site_label_3
_geom_angle
_geom_angle_site_symmetry_1
_geom_angle_site_symmetry_3
O1 Cd1 O1 178.93(11) 6_657 .
O1 Cd1 N1 89.78(7) 6_657 6_657
O1 Cd1 N1 89.41(7) . 6_657
O1 Cd1 N1 89.41(7) 6_657 .
O1 Cd1 N1 89.78(7) . .
N1 Cd1 N1 81.06(10) 6_657 .
O1 Cd1 N2 93.86(9) 6_657 2_565
O1 Cd1 N2 86.98(9) . 2_565
N1 Cd1 N2 101.56(8) 6_657 2_565
N1 Cd1 N2 175.80(9) . 2_565
O1 Cd1 N2 86.98(9) 6_657 5_666
O1 Cd1 N2 93.86(9) . 5_666
N1 Cd1 N2 175.80(9) 6_657 5_666
N1 Cd1 N2 101.56(8) . 5_666
N2 Cd1 N2 76.02(11) 2_565 5_666
C9 O1 Cd1 123.65(18) . .
C7 N1 C6 116.9(2) . .
C7 N1 Cd1 122.84(18) . .
C6 N1 Cd1 120.24(18) . .
C2' N2 C3 126.7(4) . .
C3 N2 C2 97.3(3) . .
C3 N2 Cd1 120.21(19) . 5_666
C2 N2 Cd1 107.7(3) . 5_666
C1 C2 N2 107.9(6) . .
N2 C2' C1' 108.4(5) . .
N2 C3 C4 111.3(2) . .
C5 C4 C8 117.1(3) . .
C5 C4 C3 121.7(3) . .
C8 C4 C3 121.2(3) . .
C4 C5 C6 119.3(3) . .
N1 C6 C5 123.5(3) . .
N1 C7 C8 123.1(3) . .
C4 C8 C7 120.1(3) . .
O2 C9 O1 126.0(3) . .
O2 C9 C10 116.7(3) . .
O1 C9 C10 117.2(2) . .
C10 C10 C9 126.8(4) 6_557 .

loop_
_geom_bond_atom_site_label_1
_geom_bond_atom_site_label_2
_geom_bond_distance
_geom_bond_site_symmetry_2
Cd1 O1 2.2996(19) 6_657
Cd1 O1 2.2996(19) .
Cd1 N1 2.378(2) 6_657
Cd1 N1 2.378(2) .
Cd1 N2 2.396(2) 2_565
Cd1 N2 2.396(2) 5_666
O1 C9 1.251(3) .
O2 C9 1.243(3) .
N1 C7 1.323(3) .
N1 C6 1.330(3) .
N2 C2' 1.477(7) .
N2 C3 1.480(4) .
N2 C2 1.587(7) .
C1 C2 1.580(10) .
C1' C2' 1.677(10) .
C3 C4 1.492(4) .
C4 C5 1.373(4) .
C4 C8 1.374(4) .
C5 C6 1.378(4) .
C7 C8 1.375(4) .
C9 C10 1.502(4) .
C10 C10 1.267(6) 6_557
